data_4063805
loop_
_publ_author_name
'Jiang, Chunfang'
'Blacque, Olivier'
'Fox, Thomas'
'Berke, Heinz'

_publ_section_title
;
 Heterolytic Cleavage of H2by Frustrated B/N Lewis Pairs
;
_journal_issue 8
_journal_name_full Organometallics
_journal_page_first 2117
_journal_paper_doi 10.1021/om100951a
_journal_volume 30
_journal_year 2011
_chemical_formula_moiety 'C11 H24 N, C18 H B F15'
_chemical_formula_sum 'C29 H25 B F15 N'
_chemical_formula_weight 683.31
_chemical_name_systematic
;
1-Ethyl-2,2,6,6-pentamethylpiperidinium
;
_space_group_IT_number 4
_symmetry_cell_setting monoclinic
_symmetry_space_group_name_Hall 'P 2yb'
_symmetry_space_group_name_H-M 'P 1 21 1'
_atom_sites_solution_hydrogens geom
_atom_sites_solution_primary direct
_atom_sites_solution_secondary difmap
_audit_creation_method SHELXL-97
_cell_angle_alpha 90.00
_cell_angle_beta 114.872(7)
_cell_angle_gamma 90.00
_cell_formula_units_Z 2
_cell_length_a 10.2209(6)
_cell_length_b 15.4745(6)
_cell_length_c 10.1157(6)
_cell_measurement_reflns_used 14641
_cell_measurement_temperature 183(2)
_cell_measurement_theta_max 39.26
_cell_measurement_theta_min 2.45
_cell_volume 1451.54(16)
_computing_cell_refinement
;
CrysAlisPro, Oxford Diffraction Ltd.,
Version 1.171.33.55
;
_computing_data_collection
;
CrysAlisPro, Oxford Diffraction Ltd.,
Version 1.171.33.55
;
_computing_data_reduction
;
CrysAlisPro, Oxford Diffraction Ltd.,
Version 1.171.33.55
;
_computing_molecular_graphics
; ORTEP-3 for Windows, Version 2.01.
  Farrugia, L. J. (1997). J. Appl. Cryst. 30, 565.
;
_computing_publication_material
; WinGX -- An integrated system of Windows programs for the solution,
 refinment and analysis of single crystal X-ray diffraction data,
 Version 1.80.00.
 Farrugia, L. J. (1999). J. Appl. Cryst. 32, 837-838.
 SHELXL97. Program for crystal structure refinement.
 Sheldrick, G.M. (2008). Acta Cryst. A64, 112-122.
 PLATON for Windows, Version 1.12.
 Spek, A. L. (2003). J. Appl. Cryst. 36, 7-13. 
;
_computing_structure_refinement
; SHELXL97. Program for crystal structure refinement.
  Sheldrick, G.M. (2008). Acta Cryst. A64, 112-122.
;
_computing_structure_solution
; SHELXS97. Program for Crystal Structure solution.
  Sheldrick, G.M. (2008). Acta Cryst. A64, 112-122.  
;
_diffrn_ambient_temperature 183(2)
_diffrn_detector_area_resol_mean 10.4498
_diffrn_measured_fraction_theta_full 0.999
_diffrn_measured_fraction_theta_max 0.999
_diffrn_measurement_device_type
; Goniometer Xcalibur, detector: Ruby
Oxford Diffraction (2007). Oxford Diffraction Ltd.,
Xcalibur CCD system
;
_diffrn_measurement_method 'omega scans'
_diffrn_radiation_monochromator graphite
_diffrn_radiation_source 'Enhance (Mo) X-ray Source'
_diffrn_radiation_type MoK\a
_diffrn_radiation_wavelength 0.71073
_diffrn_reflns_av_R_equivalents 0.0365
_diffrn_reflns_av_sigmaI/netI 0.0192
_diffrn_reflns_limit_h_max 13
_diffrn_reflns_limit_h_min -13
_diffrn_reflns_limit_k_max 20
_diffrn_reflns_limit_k_min -20
_diffrn_reflns_limit_l_max 13
_diffrn_reflns_limit_l_min -13
_diffrn_reflns_number 23737
_diffrn_reflns_theta_full 28.28
_diffrn_reflns_theta_max 28.28
_diffrn_reflns_theta_min 2.56
_diffrn_standards_number 0
_exptl_absorpt_coefficient_mu 0.158
_exptl_absorpt_correction_T_max 1.000
_exptl_absorpt_correction_T_min 0.967
_exptl_absorpt_correction_type multi-scan
_exptl_absorpt_process_details
;
CrysAlisPro, Oxford Diffraction Ltd.,
Version 1.171.33.55 (release 05-01-2010 CrysAlis171 .NET)
(compiled Jan  5 2010,16:28:46)
Empirical absorption correction using spherical harmonics,
 implemented in SCALE3 ABSPACK scaling algorithm.
;
_exptl_crystal_colour colourless
_exptl_crystal_density_diffrn 1.563
_exptl_crystal_density_method 'not measured'
_exptl_crystal_description block
_exptl_crystal_F_000 692
_exptl_crystal_size_max 0.45
_exptl_crystal_size_mid 0.30
_exptl_crystal_size_min 0.15
_refine_diff_density_max 0.737
_refine_diff_density_min -0.236
_refine_diff_density_rms 0.042
_refine_ls_abs_structure_details
; Friedel pairs were merged. No heavy atom types Z>Si present.
Calctd Flack 0.1(4)
;
_refine_ls_extinction_method none
_refine_ls_goodness_of_fit_ref 1.070
_refine_ls_hydrogen_treatment mixed
_refine_ls_matrix_type full
_refine_ls_number_parameters 426
_refine_ls_number_reflns 3742
_refine_ls_number_restraints 1
_refine_ls_restrained_S_all 1.070
_refine_ls_R_factor_all 0.0387
_refine_ls_R_factor_gt 0.0356
_refine_ls_shift/su_max 0.000
_refine_ls_shift/su_mean 0.000
_refine_ls_structure_factor_coef Fsqd
_refine_ls_weighting_details 'w=1/[\s^2^(Fo^2^)+(0.0743P)^2^] where P=(Fo^2^+2Fc^2^)/3'
_refine_ls_weighting_scheme calc
_refine_ls_wR_factor_gt 0.1002
_refine_ls_wR_factor_ref 0.1018
_reflns_number_gt 3418
_reflns_number_total 3742
_reflns_threshold_expression >2sigma(I)
_cod_data_source_file om100951a_si_003.cif
_cod_data_source_block 4a
_cod_original_sg_symbol_H-M 'P 21'
_cod_database_code 4063805

loop_
_symmetry_equiv_pos_as_xyz
'x, y, z'
'-x, y+1/2, -z'

loop_
_atom_site_label
_atom_site_type_symbol
_atom_site_fract_x
_atom_site_fract_y
_atom_site_fract_z
_atom_site_U_iso_or_equiv
_atom_site_adp_type
_atom_site_occupancy
_atom_site_symmetry_multiplicity
_atom_site_calc_flag
_atom_site_refinement_flags
C1 C 0.5093(2) 1.11580(13) 0.3601(2) 0.0295(4) Uani 1 1 d .
C2 C 0.5341(3) 1.14805(16) 0.2446(3) 0.0365(5) Uani 1 1 d .
C3 C 0.6389(3) 1.20845(18) 0.2603(3) 0.0418(5) Uani 1 1 d .
C4 C 0.7248(3) 1.24037(15) 0.3961(3) 0.0391(5) Uani 1 1 d .
C5 C 0.7072(2) 1.20902(15) 0.5148(3) 0.0363(5) Uani 1 1 d .
C6 C 0.6019(3) 1.14818(15) 0.4950(3) 0.0340(4) Uani 1 1 d .
C7 C 0.4265(2) 0.94870(14) 0.3060(2) 0.0280(4) Uani 1 1 d .
C8 C 0.3302(2) 0.89245(15) 0.2054(2) 0.0317(4) Uani 1 1 d .
C9 C 0.3636(3) 0.81028(15) 0.1760(3) 0.0334(4) Uani 1 1 d .
C10 C 0.5019(3) 0.77998(14) 0.2501(3) 0.0342(4) Uani 1 1 d .
C11 C 0.6020(2) 0.83185(14) 0.3538(3) 0.0318(4) Uani 1 1 d .
C12 C 0.5633(2) 0.91403(14) 0.3791(2) 0.0298(4) Uani 1 1 d .
C13 C 0.3129(2) 1.04946(13) 0.4527(2) 0.0300(4) Uani 1 1 d .
C14 C 0.3472(2) 0.99432(15) 0.5705(3) 0.0338(4) Uani 1 1 d .
C15 C 0.2873(3) 0.99872(16) 0.6710(3) 0.0394(5) Uani 1 1 d .
C16 C 0.1838(3) 1.06066(17) 0.6513(3) 0.0460(6) Uani 1 1 d .
C17 C 0.1446(3) 1.11649(16) 0.5370(3) 0.0436(6) Uani 1 1 d .
C18 C 0.2098(2) 1.11108(15) 0.4413(3) 0.0345(5) Uani 1 1 d .
F1 F 0.4558(2) 1.11886(14) 0.10865(19) 0.0621(5) Uani 1 1 d .
F2 F 0.6574(2) 1.23704(15) 0.1438(2) 0.0660(5) Uani 1 1 d .
F3 F 0.82585(18) 1.30057(11) 0.4153(2) 0.0552(4) Uani 1 1 d .
F4 F 0.79402(19) 1.23727(12) 0.6499(2) 0.0553(4) Uani 1 1 d .
F5 F 0.59504(18) 1.11948(12) 0.61820(16) 0.0491(4) Uani 1 1 d .
F6 F 0.19101(15) 0.91658(11) 0.12863(18) 0.0467(4) Uani 1 1 d .
F7 F 0.26196(17) 0.76020(10) 0.07727(18) 0.0465(4) Uani 1 1 d .
F8 F 0.53959(18) 0.70163(9) 0.22156(19) 0.0455(4) Uani 1 1 d .
F9 F 0.73694(16) 0.80309(10) 0.42926(18) 0.0439(3) Uani 1 1 d .
F10 F 0.66863(15) 0.96036(9) 0.48283(15) 0.0389(3) Uani 1 1 d .
F11 F 0.44817(17) 0.93182(10) 0.59740(17) 0.0433(3) Uani 1 1 d .
F12 F 0.3285(2) 0.94455(12) 0.7841(2) 0.0549(4) Uani 1 1 d .
F13 F 0.1245(2) 1.06663(13) 0.7480(3) 0.0669(6) Uani 1 1 d .
F14 F 0.04306(19) 1.17652(12) 0.5171(3) 0.0633(5) Uani 1 1 d .
F15 F 0.16688(17) 1.16956(9) 0.33178(19) 0.0457(3) Uani 1 1 d .
B1 B 0.3789(3) 1.04646(15) 0.3295(3) 0.0297(4) Uani 1 1 d .
H2 H 0.275(3) 1.071(2) 0.194(3) 0.036 Uiso 1 1 d .
C19 C -0.1647(2) 1.00718(13) 0.0064(3) 0.0343(5) Uani 1 1 d .
C20 C -0.0963(3) 1.01893(17) 0.1718(3) 0.0473(6) Uani 1 1 d .
H20A H 0.0078 1.0163 0.2068 0.057 Uiso 1 1 calc R
H20B H -0.1207 1.0760 0.1944 0.057 Uiso 1 1 calc R
C21 C -0.1432(4) 0.9519(2) 0.2536(3) 0.0519(7) Uani 1 1 d .
H21A H -0.0944 0.9625 0.3576 0.062 Uiso 1 1 calc R
H21B H -0.2463 0.9562 0.2246 0.062 Uiso 1 1 calc R
C22 C -0.1062(3) 0.86320(19) 0.2194(3) 0.0481(6) Uani 1 1 d .
H22A H -0.1354 0.8211 0.2728 0.058 Uiso 1 1 calc R
H22B H -0.0023 0.8591 0.2539 0.058 Uiso 1 1 calc R
C23 C -0.1763(3) 0.83981(14) 0.0581(3) 0.0342(5) Uani 1 1 d .
C24 C -0.0854(3) 1.06460(17) -0.0587(4) 0.0533(7) Uani 1 1 d .
H24A H -0.1325 1.0614 -0.1631 0.080 Uiso 1 1 calc R
H24B H 0.0125 1.0453 -0.0256 0.080 Uiso 1 1 calc R
H24C H -0.0865 1.1233 -0.0283 0.080 Uiso 1 1 calc R
C25 C -0.3253(3) 1.02799(17) -0.0618(3) 0.0443(6) Uani 1 1 d .
H25A H -0.3385 1.0894 -0.0606 0.066 Uiso 1 1 calc R
H25B H -0.3707 1.0001 -0.0072 0.066 Uiso 1 1 calc R
H25C H -0.3680 1.0076 -0.1606 0.066 Uiso 1 1 calc R
C26 C -0.3395(3) 0.82872(17) 0.0001(4) 0.0464(6) Uani 1 1 d .
H26A H -0.3606 0.7744 0.0326 0.070 Uiso 1 1 calc R
H26B H -0.3818 0.8300 -0.1045 0.070 Uiso 1 1 calc R
H26C H -0.3787 0.8749 0.0357 0.070 Uiso 1 1 calc R
C27 C -0.1088(3) 0.75609(16) 0.0358(4) 0.0492(7) Uani 1 1 d .
H27A H -0.1157 0.7123 0.0998 0.074 Uiso 1 1 calc R
H27B H -0.0092 0.7660 0.0570 0.074 Uiso 1 1 calc R
H27C H -0.1591 0.7374 -0.0634 0.074 Uiso 1 1 calc R
C28 C -0.1812(3) 0.89225(18) -0.1852(3) 0.0404(5) Uani 1 1 d .
H28A H -0.2355 0.9408 -0.2429 0.048 Uiso 1 1 calc R
H28B H -0.2437 0.8420 -0.2122 0.048 Uiso 1 1 calc R
C29 C -0.0517(3) 0.8753(2) -0.2187(3) 0.0494(6) Uani 1 1 d .
H29A H 0.0107 0.9248 -0.1915 0.074 Uiso 1 1 calc R
H29B H -0.0840 0.8645 -0.3211 0.074 Uiso 1 1 calc R
H29C H 0.0001 0.8258 -0.1647 0.074 Uiso 1 1 calc R
N1 N -0.13540(18) 0.91177(11) -0.02441(19) 0.0268(3) Uani 1 1 d .
H1 H -0.039(3) 0.9081(19) 0.014(3) 0.032 Uiso 1 1 d .

loop_
_atom_site_aniso_label
_atom_site_aniso_U_11
_atom_site_aniso_U_22
_atom_site_aniso_U_33
_atom_site_aniso_U_23
_atom_site_aniso_U_13
_atom_site_aniso_U_12
C1 0.0321(10) 0.0233(9) 0.0328(10) -0.0007(8) 0.0132(8) 0.0035(8)
C2 0.0409(11) 0.0362(11) 0.0330(11) 0.0004(9) 0.0160(9) 0.0046(9)
C3 0.0450(12) 0.0412(12) 0.0465(13) 0.0163(11) 0.0265(11) 0.0082(10)
C4 0.0355(11) 0.0271(10) 0.0590(15) 0.0074(10) 0.0242(11) 0.0039(8)
C5 0.0339(10) 0.0297(10) 0.0436(12) -0.0053(9) 0.0146(9) -0.0010(8)
C6 0.0373(11) 0.0327(10) 0.0326(11) -0.0038(9) 0.0153(9) -0.0042(9)
C7 0.0299(9) 0.0273(9) 0.0271(9) -0.0023(8) 0.0123(8) 0.0017(8)
C8 0.0275(9) 0.0355(11) 0.0318(10) -0.0044(8) 0.0122(8) -0.0001(8)
C9 0.0377(10) 0.0313(10) 0.0340(10) -0.0104(8) 0.0177(9) -0.0082(9)
C10 0.0427(11) 0.0253(9) 0.0435(12) -0.0026(8) 0.0269(10) 0.0004(9)
C11 0.0319(10) 0.0286(9) 0.0378(11) 0.0045(8) 0.0175(9) 0.0048(8)
C12 0.0306(9) 0.0269(9) 0.0302(10) -0.0023(8) 0.0111(8) -0.0007(8)
C13 0.0273(9) 0.0242(9) 0.0367(10) -0.0074(8) 0.0117(8) -0.0029(7)
C14 0.0327(10) 0.0289(10) 0.0397(12) -0.0059(9) 0.0152(9) -0.0001(8)
C15 0.0433(12) 0.0350(11) 0.0453(13) -0.0076(10) 0.0239(11) -0.0108(10)
C16 0.0483(14) 0.0389(12) 0.0684(17) -0.0211(12) 0.0418(14) -0.0171(11)
C17 0.0335(11) 0.0300(10) 0.0717(18) -0.0162(12) 0.0265(11) -0.0037(9)
C18 0.0285(9) 0.0259(9) 0.0456(12) -0.0086(9) 0.0123(9) -0.0022(8)
F1 0.0768(12) 0.0698(12) 0.0374(8) -0.0013(8) 0.0217(8) -0.0024(10)
F2 0.0729(12) 0.0805(13) 0.0562(11) 0.0206(9) 0.0385(10) -0.0048(10)
F3 0.0403(8) 0.0396(8) 0.0865(13) 0.0138(8) 0.0275(8) -0.0045(7)
F4 0.0478(8) 0.0608(10) 0.0519(10) -0.0174(8) 0.0156(7) -0.0222(8)
F5 0.0502(8) 0.0660(10) 0.0295(7) -0.0057(7) 0.0154(6) -0.0229(8)
F6 0.0276(6) 0.0465(8) 0.0534(9) -0.0152(7) 0.0047(6) 0.0002(6)
F7 0.0473(8) 0.0394(8) 0.0519(9) -0.0202(7) 0.0199(7) -0.0123(6)
F8 0.0574(9) 0.0256(6) 0.0631(10) -0.0079(6) 0.0349(8) 0.0021(6)
F9 0.0363(7) 0.0357(7) 0.0567(9) 0.0057(6) 0.0167(6) 0.0111(6)
F10 0.0321(6) 0.0342(7) 0.0367(7) -0.0041(5) 0.0009(5) 0.0024(5)
F11 0.0481(8) 0.0414(8) 0.0417(8) 0.0076(6) 0.0202(6) 0.0151(6)
F12 0.0708(11) 0.0524(9) 0.0515(9) 0.0028(7) 0.0355(9) -0.0078(8)
F13 0.0791(13) 0.0615(11) 0.0945(15) -0.0172(10) 0.0701(13) -0.0125(10)
F14 0.0487(9) 0.0442(9) 0.1107(16) -0.0132(10) 0.0469(11) 0.0078(7)
F15 0.0448(7) 0.0297(6) 0.0582(9) 0.0007(6) 0.0172(7) 0.0112(6)
B1 0.0295(10) 0.0270(10) 0.0288(11) -0.0054(8) 0.0085(9) 0.0020(8)
C19 0.0315(10) 0.0197(9) 0.0502(13) 0.0021(8) 0.0156(9) 0.0003(7)
C20 0.0396(12) 0.0383(13) 0.0591(16) -0.0201(11) 0.0159(12) -0.0031(10)
C21 0.0557(16) 0.0626(17) 0.0377(13) -0.0068(12) 0.0200(12) 0.0066(14)
C22 0.0575(15) 0.0511(15) 0.0407(13) 0.0159(11) 0.0257(12) 0.0130(12)
C23 0.0400(11) 0.0223(9) 0.0444(13) 0.0081(8) 0.0216(10) 0.0029(8)
C24 0.0480(14) 0.0293(12) 0.085(2) 0.0158(13) 0.0306(15) -0.0010(10)
C25 0.0343(11) 0.0316(11) 0.0617(16) 0.0106(11) 0.0150(11) 0.0063(9)
C26 0.0453(13) 0.0324(11) 0.0706(18) -0.0011(11) 0.0331(13) -0.0095(10)
C27 0.0623(17) 0.0228(10) 0.0722(19) 0.0095(11) 0.0376(15) 0.0072(10)
C28 0.0364(11) 0.0510(14) 0.0284(10) -0.0011(9) 0.0085(9) -0.0043(10)
C29 0.0494(14) 0.0638(17) 0.0375(13) -0.0053(12) 0.0207(11) -0.0054(13)
N1 0.0253(8) 0.0217(7) 0.0290(8) 0.0035(6) 0.0071(6) -0.0003(6)

loop_
_atom_type_symbol
_atom_type_description
_atom_type_scat_dispersion_real
_atom_type_scat_dispersion_imag
_atom_type_scat_source
C C 0.0033 0.0016 'International Tables Vol C Tables 4.2.6.8 and 6.1.1.4'
H H 0.0000 0.0000 'International Tables Vol C Tables 4.2.6.8 and 6.1.1.4'
N N 0.0061 0.0033 'International Tables Vol C Tables 4.2.6.8 and 6.1.1.4'
F F 0.0171 0.0103 'International Tables Vol C Tables 4.2.6.8 and 6.1.1.4'
B B 0.0013 0.0007 'International Tables Vol C Tables 4.2.6.8 and 6.1.1.4'

loop_
_geom_angle_atom_site_label_1
_geom_angle_atom_site_label_2
_geom_angle_atom_site_label_3
_geom_angle
C6 C1 C2 114.1(2)
C6 C1 B1 125.99(19)
C2 C1 B1 119.95(19)
F1 C2 C3 116.4(2)
F1 C2 C1 119.9(2)
C3 C2 C1 123.7(2)
F2 C3 C4 119.5(2)
F2 C3 C2 120.7(3)
C4 C3 C2 119.8(2)
F3 C4 C3 121.5(2)
F3 C4 C5 119.6(3)
C3 C4 C5 118.9(2)
F4 C5 C4 119.8(2)
F4 C5 C6 120.6(2)
C4 C5 C6 119.6(2)
F5 C6 C5 115.5(2)
F5 C6 C1 120.6(2)
C5 C6 C1 123.9(2)
C12 C7 C8 113.23(19)
C12 C7 B1 125.12(19)
C8 C7 B1 121.64(18)
F6 C8 C9 115.1(2)
F6 C8 C7 119.88(19)
C9 C8 C7 125.0(2)
F7 C9 C10 120.3(2)
F7 C9 C8 120.5(2)
C10 C9 C8 119.1(2)
F8 C10 C9 120.9(2)
F8 C10 C11 120.2(2)
C9 C10 C11 118.8(2)
F9 C11 C10 119.9(2)
F9 C11 C12 120.3(2)
C10 C11 C12 119.8(2)
F10 C12 C7 120.31(19)
F10 C12 C11 115.72(18)
C7 C12 C11 124.0(2)
C14 C13 C18 113.7(2)
C14 C13 B1 126.66(19)
C18 C13 B1 119.6(2)
F11 C14 C13 120.52(19)
F11 C14 C15 114.8(2)
C13 C14 C15 124.6(2)
F12 C15 C16 120.4(2)
F12 C15 C14 121.2(2)
C16 C15 C14 118.4(2)
F13 C16 C17 120.6(3)
F13 C16 C15 119.5(3)
C17 C16 C15 119.8(2)
F14 C17 C16 119.9(2)
F14 C17 C18 120.2(3)
C16 C17 C18 119.8(2)
F15 C18 C17 116.4(2)
F15 C18 C13 120.0(2)
C17 C18 C13 123.6(2)
C1 B1 C7 111.43(17)
C1 B1 C13 113.48(17)
C7 B1 C13 112.17(18)
C1 B1 H2 103.4(13)
C7 B1 H2 105.3(12)
C13 B1 H2 110.4(12)
C25 C19 C24 110.4(2)
C25 C19 C20 112.3(2)
C24 C19 C20 108.7(2)
C25 C19 N1 111.69(19)
C24 C19 N1 106.4(2)
C20 C19 N1 107.00(18)
C21 C20 C19 114.2(2)
C21 C20 H20A 108.7
C19 C20 H20A 108.7
C21 C20 H20B 108.7
C19 C20 H20B 108.7
H20A C20 H20B 107.6
C22 C21 C20 109.3(2)
C22 C21 H21A 109.8
C20 C21 H21A 109.8
C22 C21 H21B 109.8
C20 C21 H21B 109.8
H21A C21 H21B 108.3
C21 C22 C23 114.4(2)
C21 C22 H22A 108.7
C23 C22 H22A 108.7
C21 C22 H22B 108.7
C23 C22 H22B 108.7
H22A C22 H22B 107.6
C22 C23 C26 112.5(2)
C22 C23 C27 108.7(2)
C26 C23 C27 109.6(2)
C22 C23 N1 107.09(19)
C26 C23 N1 111.85(19)
C27 C23 N1 106.78(18)
C19 C24 H24A 109.5
C19 C24 H24B 109.5
H24A C24 H24B 109.5
C19 C24 H24C 109.5
H24A C24 H24C 109.5
H24B C24 H24C 109.5
C19 C25 H25A 109.5
C19 C25 H25B 109.5
H25A C25 H25B 109.5
C19 C25 H25C 109.5
H25A C25 H25C 109.5
H25B C25 H25C 109.5
C23 C26 H26A 109.5
C23 C26 H26B 109.5
H26A C26 H26B 109.5
C23 C26 H26C 109.5
H26A C26 H26C 109.5
H26B C26 H26C 109.5
C23 C27 H27A 109.5
C23 C27 H27B 109.5
H27A C27 H27B 109.5
C23 C27 H27C 109.5
H27A C27 H27C 109.5
H27B C27 H27C 109.5
N1 C28 C29 111.6(2)
N1 C28 H28A 109.3
C29 C28 H28A 109.3
N1 C28 H28B 109.3
C29 C28 H28B 109.3
H28A C28 H28B 108.0
C28 C29 H29A 109.5
C28 C29 H29B 109.5
H29A C29 H29B 109.5
C28 C29 H29C 109.5
H29A C29 H29C 109.5
H29B C29 H29C 109.5
C28 N1 C23 113.65(18)
C28 N1 C19 113.69(18)
C23 N1 C19 116.96(17)
C28 N1 H1 104.0(18)
C23 N1 H1 102.4(18)
C19 N1 H1 103.9(19)

loop_
_geom_bond_atom_site_label_1
_geom_bond_atom_site_label_2
_geom_bond_distance
C1 C6 1.387(3)
C1 C2 1.388(3)
C1 B1 1.636(3)
C2 F1 1.345(3)
C2 C3 1.380(4)
C3 F2 1.344(3)
C3 C4 1.374(4)
C4 F3 1.343(3)
C4 C5 1.375(4)
C5 F4 1.351(3)
C5 C6 1.379(3)
C6 F5 1.352(3)
C7 C12 1.385(3)
C7 C8 1.385(3)
C7 B1 1.637(3)
C8 F6 1.356(3)
C8 C9 1.381(3)
C9 F7 1.343(3)
C9 C10 1.374(3)
C10 F8 1.340(3)
C10 C11 1.374(3)
C11 F9 1.341(3)
C11 C12 1.387(3)
C12 F10 1.351(3)
C13 C14 1.386(3)
C13 C18 1.390(3)
C13 B1 1.648(3)
C14 F11 1.355(3)
C14 C15 1.391(3)
C15 F12 1.336(3)
C15 C16 1.379(4)
C16 F13 1.353(3)
C16 C17 1.361(5)
C17 F14 1.344(3)
C17 C18 1.389(4)
C18 F15 1.353(3)
B1 H2 1.39(3)
C19 C25 1.524(3)
C19 C24 1.526(3)
C19 C20 1.529(4)
C19 N1 1.564(3)
C20 C21 1.524(5)
C20 H20A 0.9700
C20 H20B 0.9700
C21 C22 1.503(4)
C21 H21A 0.9700
C21 H21B 0.9700
C22 C23 1.525(4)
C22 H22A 0.9700
C22 H22B 0.9700
C23 C26 1.528(4)
C23 C27 1.528(3)
C23 N1 1.551(3)
C24 H24A 0.9600
C24 H24B 0.9600
C24 H24C 0.9600
C25 H25A 0.9600
C25 H25B 0.9600
C25 H25C 0.9600
C26 H26A 0.9600
C26 H26B 0.9600
C26 H26C 0.9600
C27 H27A 0.9600
C27 H27B 0.9600
C27 H27C 0.9600
C28 N1 1.521(3)
C28 C29 1.521(4)
C28 H28A 0.9700
C28 H28B 0.9700
C29 H29A 0.9600
C29 H29B 0.9600
C29 H29C 0.9600
N1 H1 0.90(3)
